data_1564415
loop_
_publ_author_name
'Pucho\<nov\'a, Miroslava'
'Maroszov\'a, Jaroslava'
'Vaskov\'a, Zuzana'
'Maz\'ur, Milan'
'Valigura, Du\<san'
'Koman, Marian'
'Moncol, Jan'

_publ_section_title
;
 One dimensional carboxylatocopper(II) coordination polymers with
 4-pyridylmethanol
;
_journal_name_full 'Inorganica Chimica Acta'
_journal_page_first 119763
_journal_paper_doi 10.1016/j.ica.2020.119763
_journal_volume 510
_journal_year 2020
_chemical_compound_source .
_chemical_formula_moiety 'C28 H28 Cu1 N2 O8'
_chemical_formula_sum 'C28 H28 Cu N2 O8'
_chemical_formula_weight 584.08
_space_group_IT_number 2
_space_group_name_Hall '-P 1'
_space_group_name_H-M_alt 'P -1'
_symmetry_cell_setting triclinic
_symmetry_space_group_name_H-M 'P -1'
_atom_sites_solution_hydrogens difmap
_atom_sites_solution_primary other
_cell_angle_alpha 80.600(3)
_cell_angle_beta 77.646(3)
_cell_angle_gamma 89.331(3)
_cell_formula_units_Z 1
_cell_length_a 7.6091(3)
_cell_length_b 7.6248(3)
_cell_length_c 11.5732(4)
_cell_measurement_reflns_used 4845
_cell_measurement_temperature 150
_cell_measurement_theta_max 26.35
_cell_measurement_theta_min 4.58
_cell_volume 646.91(4)
_computing_cell_refinement APEX2
_computing_data_collection APEX2
_computing_data_reduction APEX2
_computing_molecular_graphics 'Olex2 (Dolomanov et al., 2009)'
_computing_publication_material 'CRYSTALS (Betteridge et al., 2003)'
_computing_structure_refinement 'CRYSTALS (Betteridge et al., 2003)'
_computing_structure_solution 'SIR2011 (Burla et al., 2012)'
_diffrn_ambient_temperature 150
_diffrn_measured_fraction_theta_full 0.988
_diffrn_measured_fraction_theta_max 0.988
_diffrn_measurement_device CCD
_diffrn_measurement_device_type 'Bruker Kappa APEXII'
_diffrn_measurement_method \w
_diffrn_radiation_monochromator graphite
_diffrn_radiation_type 'Mo K\a'
_diffrn_radiation_wavelength 0.71073
_diffrn_reflns_av_R_equivalents 0.029
_diffrn_reflns_av_unetI/netI 0.061
_diffrn_reflns_limit_h_max 9
_diffrn_reflns_limit_h_min -9
_diffrn_reflns_limit_k_max 9
_diffrn_reflns_limit_k_min -9
_diffrn_reflns_limit_l_max 14
_diffrn_reflns_limit_l_min -9
_diffrn_reflns_number 6230
_diffrn_reflns_theta_full 27.500
_diffrn_reflns_theta_max 27.500
_diffrn_reflns_theta_min 1.826
_diffrn_standards_decay_% .
_diffrn_standards_interval_count .
_diffrn_standards_interval_time .
_diffrn_standards_number 0
_exptl_absorpt_coefficient_mu 0.899
_exptl_absorpt_correction_T_max 0.548
_exptl_absorpt_correction_T_min 0.254
_exptl_absorpt_correction_type multi-scan
_exptl_absorpt_process_details 'SADABS (Krause et al., 2015)'
_exptl_crystal_colour green
_exptl_crystal_density_diffrn 1.499
_exptl_crystal_density_method 'not measured'
_exptl_crystal_description block
_exptl_crystal_F_000 302.999
_exptl_crystal_size_max 0.370
_exptl_crystal_size_mid 0.270
_exptl_crystal_size_min 0.180
_refine_diff_density_max 0.19
_refine_diff_density_min -0.22
_refine_ls_extinction_method None
_refine_ls_goodness_of_fit_ref 1.0128
_refine_ls_hydrogen_treatment mixed
_refine_ls_matrix_type full
_refine_ls_number_parameters 186
_refine_ls_number_reflns 2451
_refine_ls_number_restraints 4
_refine_ls_R_factor_all 0.0316
_refine_ls_R_factor_gt 0.0290
_refine_ls_shift/su_max 0.0002334
_refine_ls_shift/su_mean 0.0000179
_refine_ls_structure_factor_coef Fsqd
_refine_ls_weighting_details
;
 Method= Modified Sheldrick
 w=1/[\s^2^(F^2^) + ( 0.04P)^2^ + 0.38P]
 ,where P=(max(Fo^2^,0) + 2Fc^2^)/3
;
_refine_ls_weighting_scheme calc
_refine_ls_wR_factor_all 0.0734
_refine_ls_wR_factor_gt 0.0701
_refine_ls_wR_factor_ref 0.0734
_reflns_limit_h_max 9
_reflns_limit_h_min -9
_reflns_limit_k_max 9
_reflns_limit_k_min -9
_reflns_limit_l_max 15
_reflns_limit_l_min 0
_reflns_number_gt 2451
_reflns_number_total 2920
_reflns_threshold_expression I>2.0\s(I)
_oxford_diffrn_Wilson_B_factor 0.00
_oxford_diffrn_Wilson_scale 0.00
_oxford_refine_ls_r_factor_ref 0.0316
_oxford_refine_ls_scale 1.547(11)
_oxford_reflns_number_all 2920
_cod_data_source_file 5.cif
_cod_data_source_block 5
_cod_depositor_comments
;
The following automatic conversions were performed:

data item '_chemical_melting_point' value 'not measured' was changed
to '?' -- the value is undefined or not given.

data item '_exptl_crystal_density_meas' value 'not measured' was
changed to '?' -- the value is perceived as not measured.

Automatic conversion script
Id: cif_fix_values 8369 2020-08-20 11:38:08Z andrius 
;
_cod_original_sg_symbol_H-M 'P -1 '
_cod_original_formula_sum 'C28 H28 Cu1 N2 O8'
_cod_database_code 1564415
_oxford_refine_reflns_threshold_expression_ref I>2.0\s(I)

loop_
_symmetry_equiv_pos_as_xyz
x,y,z
-x,-y,-z

loop_
_atom_site_label
_atom_site_type_symbol
_atom_site_fract_x
_atom_site_fract_y
_atom_site_fract_z
_atom_site_U_iso_or_equiv
_atom_site_occupancy
_atom_site_adp_type
_atom_site_refinement_flags_posn
_atom_site_refinement_flags_adp
_atom_site_refinement_flags_occupancy
_atom_site_disorder_assembly
_atom_site_disorder_group
_atom_site_attached_hydrogens
Cu1 Cu 0.5000 0.5000 1.0000 0.0186 1.0000 Uani S . . . . .
O1 O 0.4784(2) 0.5463(2) 0.83178(14) 0.0235 1.0000 Uani . . . . . .
O2 O 0.1918(3) 0.4683(3) 0.84459(16) 0.0313 1.0000 Uani . . . . . .
O3 O 0.2011(2) 0.3477(2) 1.06913(16) 0.0230 1.0000 Uani D . . . . .
O4 O 0.0473(3) 0.5461(3) 0.66389(17) 0.0293 1.0000 Uani D . . . . .
N1 N 0.3553(3) 0.7171(3) 1.03032(16) 0.0179 1.0000 Uani . . . . . .
C1 C 0.3407(3) 0.5390(3) 0.7875(2) 0.0210 1.0000 Uani . . . . . .
C2 C 0.3571(3) 0.6214(3) 0.6599(2) 0.0198 1.0000 Uani . . . . . .
C3 C 0.2098(3) 0.6196(4) 0.6046(2) 0.0229 1.0000 Uani . . . . . .
C4 C 0.2300(4) 0.6947(4) 0.4845(2) 0.0286 1.0000 Uani . . . . . .
C5 C 0.3927(4) 0.7708(4) 0.4210(2) 0.0288 1.0000 Uani . . . . . .
C6 C 0.5412(3) 0.7750(4) 0.4730(2) 0.0247 1.0000 Uani . . . . . .
C7 C 0.5211(3) 0.6987(3) 0.5922(2) 0.0220 1.0000 Uani . . . . . .
C8 C 0.7193(4) 0.8564(4) 0.4009(2) 0.0323 1.0000 Uani . . . . . .
C9 C 0.3644(3) 0.8648(3) 0.9476(2) 0.0191 1.0000 Uani . . . . . .
C10 C 0.2806(3) 1.0195(3) 0.9728(2) 0.0208 1.0000 Uani . . . . . .
C11 C 0.1813(3) 0.0251(3) 1.0881(2) 0.0193 1.0000 Uani . . . . . .
C12 C 0.1659(3) 0.8705(3) 1.1711(2) 0.0225 1.0000 Uani . . . . . .
C13 C 0.2532(3) 0.7200(3) 1.1400(2) 0.0203 1.0000 Uani . . . . . .
C14 C 0.0976(4) 0.1944(3) 1.1245(2) 0.0274 1.0000 Uani . . . . . .
H31 H 0.172(5) 0.380(5) 1.005(2) 0.034(2) 1.0000 Uiso D . . . . .
H41 H 0.061(5) 0.506(6) 0.731(2) 0.045(2) 1.0000 Uiso D . . . . .
H42 H 0.1319 0.6932 0.4461 0.0340 1.0000 Uiso R . . . . .
H51 H 0.4038 0.8222 0.3392 0.0350 1.0000 Uiso R . . . . .
H71 H 0.6209 0.6987 0.6294 0.0270 1.0000 Uiso R . . . . .
H81 H 0.8093 0.8400 0.4506 0.0490 1.0000 Uiso R . . . . .
H82 H 0.7052 0.9835 0.3746 0.0490 1.0000 Uiso R . . . . .
H83 H 0.7584 0.7979 0.3306 0.0490 1.0000 Uiso R . . . . .
H91 H 0.4313 0.8622 0.8687 0.0230 1.0000 Uiso R . . . . .
H101 H 0.2903 1.1213 0.9120 0.0250 1.0000 Uiso R . . . . .
H121 H 0.0951 0.8678 1.2495 0.0270 1.0000 Uiso R . . . . .
H131 H 0.2411 0.6151 1.1984 0.0240 1.0000 Uiso R . . . . .
H141 H -0.0223 0.2056 1.1040 0.0330 1.0000 Uiso R . . . . .
H142 H 0.0801 0.1856 1.2124 0.0330 1.0000 Uiso R . . . . .

loop_
_atom_site_aniso_label
_atom_site_aniso_U_11
_atom_site_aniso_U_22
_atom_site_aniso_U_33
_atom_site_aniso_U_23
_atom_site_aniso_U_13
_atom_site_aniso_U_12
Cu1 0.0224(2) 0.0180(2) 0.0170(2) -0.00408(15) -0.00695(15) 0.00624(16)
O1 0.0247(8) 0.0286(10) 0.0186(8) -0.0042(7) -0.0082(6) 0.0089(8)
O2 0.0295(10) 0.0368(11) 0.0247(9) 0.0053(8) -0.0068(7) -0.0030(9)
O3 0.0252(9) 0.0172(9) 0.0269(9) -0.0021(7) -0.0073(7) -0.0017(7)
O4 0.0235(9) 0.0385(12) 0.0259(9) -0.0011(8) -0.0078(7) -0.0043(8)
N1 0.0161(9) 0.0186(10) 0.0189(9) -0.0028(7) -0.0037(7) 0.0018(7)
C1 0.0260(12) 0.0163(11) 0.0212(11) -0.0038(9) -0.0062(9) 0.0060(9)
C2 0.0233(11) 0.0182(11) 0.0189(10) -0.0041(8) -0.0060(9) 0.0042(9)
C3 0.0232(11) 0.0239(13) 0.0221(11) -0.0048(9) -0.0055(9) 0.0015(10)
C4 0.0293(13) 0.0364(15) 0.0234(11) -0.0045(11) -0.0134(10) 0.0032(11)
C5 0.0342(14) 0.0339(15) 0.0174(11) -0.0002(10) -0.0063(10) 0.0020(12)
C6 0.0256(12) 0.0244(13) 0.0234(12) -0.0040(10) -0.0035(9) 0.0037(10)
C7 0.0221(11) 0.0230(12) 0.0222(11) -0.0055(9) -0.0062(9) 0.0032(9)
C8 0.0278(13) 0.0374(16) 0.0271(12) -0.0023(11) 0.0019(10) -0.0007(12)
C9 0.0192(10) 0.0204(11) 0.0174(10) -0.0024(8) -0.0039(8) 0.0003(9)
C10 0.0231(11) 0.0174(11) 0.0207(11) -0.0001(9) -0.0043(9) 0.0001(9)
C11 0.0139(10) 0.0187(12) 0.0247(11) -0.0042(9) -0.0021(8) -0.0007(9)
C12 0.0196(11) 0.0243(13) 0.0216(11) -0.0037(9) 0.0001(9) 0.0017(9)
C13 0.0204(10) 0.0194(11) 0.0193(10) 0.0006(8) -0.0036(8) 0.0006(9)
C14 0.0280(12) 0.0167(12) 0.0319(13) -0.0037(10) 0.0055(10) 0.0000(10)

loop_
_atom_type_symbol
_atom_type_scat_dispersion_real
_atom_type_scat_dispersion_imag
_atom_type_scat_Cromer_Mann_a1
_atom_type_scat_Cromer_Mann_b1
_atom_type_scat_Cromer_Mann_a2
_atom_type_scat_Cromer_Mann_b2
_atom_type_scat_Cromer_Mann_a3
_atom_type_scat_Cromer_Mann_b3
_atom_type_scat_Cromer_Mann_a4
_atom_type_scat_Cromer_Mann_b4
_atom_type_scat_Cromer_Mann_c
_atom_type_scat_source
C 0.0033 0.0016 2.3100 20.8439 1.0200 10.2075 1.5886 0.5687 0.8650 51.6512 0.2156 'International Tables Vol C 4.2.6.8 and 6.1.1.4'
H 0.0000 0.0000 0.4930 10.5109 0.3229 26.1257 0.1402 3.1424 0.0408 57.7998 0.0030 'International Tables Vol C 4.2.6.8 and 6.1.1.4'
N 0.0061 0.0033 12.2126 0.0057 3.1322 9.8933 2.0125 28.9975 1.1663 0.5826 -11.5290 'International Tables Vol C 4.2.6.8 and 6.1.1.4'
O 0.0106 0.0060 3.0485 13.2771 2.2868 5.7011 1.5463 0.3239 0.8670 32.9089 0.2508 'International Tables Vol C 4.2.6.8 and 6.1.1.4'
Cu 0.3201 1.2651 13.3380 3.5828 7.1676 0.2470 5.6158 11.3966 1.6735 64.8126 1.1910 'International Tables Vol C 4.2.6.8 and 6.1.1.4'

loop_
_geom_angle_atom_site_label_1
_geom_angle_site_symmetry_1
_geom_angle_atom_site_label_2
_geom_angle_site_symmetry_2
_geom_angle_atom_site_label_3
_geom_angle_site_symmetry_3
_geom_angle
_geom_angle_publ_flag
O3 2_667 Cu1 . N1 2_667 82.81(7) yes
O3 2_667 Cu1 . O1 2_667 93.14(7) yes
N1 2_667 Cu1 . O1 2_667 89.78(7) yes
O3 2_667 Cu1 . O1 . 86.86(7) yes
N1 2_667 Cu1 . O1 . 90.22(7) yes
O1 2_667 Cu1 . O1 . 179.99 yes
O3 2_667 Cu1 . O3 . 180.00 yes
N1 2_667 Cu1 . O3 . 97.19(7) yes
O1 2_667 Cu1 . O3 . 86.86(7) yes
O1 . Cu1 . O3 . 93.14(7) yes
O3 2_667 Cu1 . N1 . 97.19(7) yes
N1 2_667 Cu1 . N1 . 179.99 yes
O1 2_667 Cu1 . N1 . 90.22(7) yes
O1 . Cu1 . N1 . 89.78(7) yes
O3 . Cu1 . N1 . 82.81(7) yes
Cu1 . O1 . C1 . 129.71(16) yes
Cu1 . O3 . C14 . 149.29(15) yes
Cu1 . O3 . H31 . 93(3) no
C14 . O3 . H31 . 107(3) no
C3 . O4 . H41 . 105(3) no
Cu1 . N1 . C9 . 122.98(15) yes
Cu1 . N1 . C13 . 118.96(16) yes
C9 . N1 . C13 . 117.9(2) yes
O1 . C1 . O2 . 124.4(2) yes
O1 . C1 . C2 . 117.2(2) yes
O2 . C1 . C2 . 118.4(2) yes
C1 . C2 . C3 . 120.6(2) yes
C1 . C2 . C7 . 120.4(2) yes
C3 . C2 . C7 . 119.0(2) yes
C2 . C3 . O4 . 122.4(2) yes
C2 . C3 . C4 . 119.3(2) yes
O4 . C3 . C4 . 118.3(2) yes
C3 . C4 . C5 . 120.1(2) yes
C3 . C4 . H42 . 120.0 no
C5 . C4 . H42 . 119.8 no
C4 . C5 . C6 . 122.0(2) yes
C4 . C5 . H51 . 119.0 no
C6 . C5 . H51 . 119.0 no
C5 . C6 . C7 . 117.7(2) yes
C5 . C6 . C8 . 121.1(2) yes
C7 . C6 . C8 . 121.2(2) yes
C2 . C7 . C6 . 121.8(2) yes
C2 . C7 . H71 . 119.0 no
C6 . C7 . H71 . 119.2 no
C6 . C8 . H81 . 109.4 no
C6 . C8 . H82 . 109.4 no
H81 . C8 . H82 . 109.7 no
C6 . C8 . H83 . 109.3 no
H81 . C8 . H83 . 109.5 no
H82 . C8 . H83 . 109.5 no
N1 . C9 . C10 . 122.7(2) yes
N1 . C9 . H91 . 118.6 no
C10 . C9 . H91 . 118.7 no
C11 1_565 C10 . C9 . 119.3(2) yes
C11 1_565 C10 . H101 . 120.4 no
C9 . C10 . H101 . 120.3 no
C10 1_545 C11 . C12 1_545 117.6(2) yes
C10 1_545 C11 . C14 . 122.1(2) yes
C12 1_545 C11 . C14 . 120.3(2) yes
C11 1_565 C12 . C13 . 120.1(2) yes
C11 1_565 C12 . H121 . 120.0 no
C13 . C12 . H121 . 119.9 no
C12 . C13 . N1 . 122.2(2) yes
C12 . C13 . H131 . 118.8 no
N1 . C13 . H131 . 119.0 no
C11 . C14 . O3 . 113.48(19) yes
C11 . C14 . H141 . 108.8 no
O3 . C14 . H141 . 108.8 no
C11 . C14 . H142 . 108.9 no
O3 . C14 . H142 . 108.9 no
H141 . C14 . H142 . 107.9 no

loop_
_geom_bond_atom_site_label_1
_geom_bond_site_symmetry_1
_geom_bond_atom_site_label_2
_geom_bond_site_symmetry_2
_geom_bond_distance
_geom_bond_publ_flag
Cu1 . O3 2_667 2.4781(18) yes
Cu1 . N1 2_667 2.0143(19) yes
Cu1 . O1 2_667 1.9629(16) yes
Cu1 . O1 . 1.9629(16) yes
Cu1 . O3 . 2.4781(18) yes
Cu1 . N1 . 2.0143(19) yes
O1 . C1 . 1.267(3) yes
O2 . C1 . 1.260(3) yes
O3 . C14 . 1.400(3) yes
O3 . H31 . 0.817(18) no
O4 . C3 . 1.357(3) yes
O4 . H41 . 0.817(18) no
N1 . C9 . 1.346(3) yes
N1 . C13 . 1.343(3) yes
C1 . C2 . 1.488(3) yes
C2 . C3 . 1.406(3) yes
C2 . C7 . 1.402(3) yes
C3 . C4 . 1.390(4) yes
C4 . C5 . 1.378(4) yes
C4 . H42 . 0.948 no
C5 . C6 . 1.392(4) yes
C5 . H51 . 0.950 no
C6 . C7 . 1.383(3) yes
C6 . C8 . 1.512(4) yes
C7 . H71 . 0.949 no
C8 . H81 . 0.979 no
C8 . H82 . 0.979 no
C8 . H83 . 0.981 no
C9 . C10 . 1.378(3) yes
C9 . H91 . 0.949 no
C10 . C11 1_565 1.393(3) yes
C10 . H101 . 0.950 no
C11 . C12 1_545 1.382(4) yes
C11 . C14 . 1.514(3) yes
C12 . C13 . 1.380(4) yes
C12 . H121 . 0.948 no
C13 . H131 . 0.950 no
C14 . H141 . 0.990 no
C14 . H142 . 0.988 no

loop_
_geom_hbond_atom_site_label_D
_geom_hbond_site_symmetry_D
_geom_hbond_atom_site_label_H
_geom_hbond_site_symmetry_H
_geom_hbond_atom_site_label_A
_geom_hbond_site_symmetry_A
_geom_hbond_angle_DHA
_geom_hbond_distance_DH
_geom_hbond_distance_HA
_geom_hbond_distance_DA
_geom_hbond_publ_flag
O3 . H31 . O2 . 160(4) 0.817 1.844 2.627(4) yes
O4 . H41 . O2 . 152(4) 0.817 1.797 2.549(4) yes
O4 . H41 . C1 . 121(3) 0.817 2.384 2.893(4) yes
